data_7035020
loop_
_publ_author_name
'Nemec, Ivan'
'Herchel, Radovan'
'Svoboda, Ingrid'
'Bo\<ca, Roman'
'Tr\'avn\'i\<cek, Zden\<ek'

_publ_section_title
;
 Large and negative magnetic anisotropy in pentacoordinate mononuclear
 Ni(ii) Schiff base complexes.
;
_journal_issue 20
_journal_name_full 'Dalton transactions (Cambridge, England : 2003)'
_journal_page_first 9551
_journal_page_last 9560
_journal_paper_doi 10.1039/c5dt00600g
_journal_volume 44
_journal_year 2015
_chemical_formula_sum 'C21 H23 Br2 N3 Ni O2'
_chemical_formula_weight 567.95
_chemical_name_systematic
;
 ?
;
_space_group_crystal_system monoclinic
_space_group_IT_number 14
_space_group_name_Hall '-P 2ybc'
_space_group_name_H-M_alt 'P 1 21/c 1'
_symmetry_space_group_name_Hall '-P 2ybc'
_symmetry_space_group_name_H-M 'P 1 21/c 1'
_atom_sites_solution_hydrogens geom
_atom_sites_solution_primary direct
_atom_sites_solution_secondary difmap
_audit_creation_method SHELXL-97
_audit_update_record
;
2015-03-05 deposited with the CCDC.
2015-04-09 downloaded from the CCDC.
;
_cell_angle_alpha 90.00
_cell_angle_beta 113.486(9)
_cell_angle_gamma 90.00
_cell_formula_units_Z 4
_cell_length_a 10.1636(7)
_cell_length_b 26.5733(13)
_cell_length_c 8.5995(7)
_cell_measurement_reflns_used 15524
_cell_measurement_temperature 150(2)
_cell_measurement_theta_max 32.154
_cell_measurement_theta_min 3.001
_cell_volume 2130.1(3)
_computing_cell_refinement 'CrysAlis RED, Oxford Diffraction Ltd.'
_computing_data_collection 'CrysAlis CCD, Oxford Diffraction Ltd.'
_computing_data_reduction 'CrysAlis RED, Oxford Diffraction Ltd.'
_computing_molecular_graphics 'MERCURY (Macrae et al., 2006)'
_computing_publication_material ' enCIFer (Allen et al., 2004)'
_computing_structure_refinement 'SHELXL97 (Sheldrick, 2008)'
_computing_structure_solution 'SHELXS97 (Sheldrick, 2008)'
_diffrn_ambient_temperature 150(2)
_diffrn_measured_fraction_theta_full 0.998
_diffrn_measured_fraction_theta_max 0.998
_diffrn_measurement_device_type 'Xcalibur, Sapphire2, large Be window'
_diffrn_radiation_monochromator graphite
_diffrn_radiation_source 'fine-focus sealed tube'
_diffrn_radiation_type MoK\a
_diffrn_radiation_wavelength 0.71073
_diffrn_reflns_av_R_equivalents 0.0437
_diffrn_reflns_av_sigmaI/netI 0.0457
_diffrn_reflns_limit_h_max 12
_diffrn_reflns_limit_h_min -9
_diffrn_reflns_limit_k_max 31
_diffrn_reflns_limit_k_min -31
_diffrn_reflns_limit_l_max 9
_diffrn_reflns_limit_l_min -10
_diffrn_reflns_number 16408
_diffrn_reflns_theta_full 25.00
_diffrn_reflns_theta_max 25.00
_diffrn_reflns_theta_min 3.00
_exptl_absorpt_coefficient_mu 4.685
_exptl_absorpt_correction_T_max 0.4255
_exptl_absorpt_correction_T_min 0.2833
_exptl_absorpt_correction_type multi-scan
_exptl_absorpt_process_details
;
 CrysAlis RED, Oxford Diffraction Ltd.,
Version 1.171.33.52 (release 06-11-2009 CrysAlis171 .NET)
(compiled Nov  6 2009,16:24:50)
Empirical absorption correction using spherical harmonics,
 implemented in SCALE3 ABSPACK scaling algorithm.
;
_exptl_crystal_colour green
_exptl_crystal_density_diffrn 1.771
_exptl_crystal_density_method 'not measured'
_exptl_crystal_description block
_exptl_crystal_F_000 1136
_exptl_crystal_size_max 0.36
_exptl_crystal_size_mid 0.32
_exptl_crystal_size_min 0.22
_refine_diff_density_max 0.647
_refine_diff_density_min -0.540
_refine_diff_density_rms 0.070
_refine_ls_extinction_method none
_refine_ls_goodness_of_fit_ref 0.906
_refine_ls_hydrogen_treatment constr
_refine_ls_matrix_type full
_refine_ls_number_parameters 286
_refine_ls_number_reflns 3736
_refine_ls_number_restraints 13
_refine_ls_restrained_S_all 0.910
_refine_ls_R_factor_all 0.0464
_refine_ls_R_factor_gt 0.0283
_refine_ls_shift/su_max 0.001
_refine_ls_shift/su_mean 0.000
_refine_ls_structure_factor_coef Fsqd
_refine_ls_weighting_details 'calc w=1/[\s^2^(Fo^2^)+(0.0307P)^2^+0.0000P] where P=(Fo^2^+2Fc^2^)/3'
_refine_ls_weighting_scheme calc
_refine_ls_wR_factor_gt 0.0553
_refine_ls_wR_factor_ref 0.0577
_reflns_number_gt 2747
_reflns_number_total 3736
_reflns_threshold_expression >2sigma(I)
_cod_data_source_file c5dt00600g2.cif
_cod_data_source_block 2
_cod_depositor_comments 'Adding full bibliography for 7035019--7035022.cif.'
_cod_original_cell_volume 2130.1(2)
_cod_database_code 7035020

loop_
_symmetry_equiv_pos_as_xyz
'x, y, z'
'-x, y+1/2, -z+1/2'
'-x, -y, -z'
'x, -y-1/2, z-1/2'

loop_
_atom_site_label
_atom_site_type_symbol
_atom_site_fract_x
_atom_site_fract_y
_atom_site_fract_z
_atom_site_U_iso_or_equiv
_atom_site_adp_type
_atom_site_occupancy
_atom_site_symmetry_multiplicity
_atom_site_calc_flag
_atom_site_refinement_flags
_atom_site_disorder_assembly
_atom_site_disorder_group
Br1 Br 1.05885(4) 0.383282(14) 0.65248(5) 0.05437(13) Uani 1 1 d . . .
Br2 Br 0.14553(3) 0.016209(12) 0.89316(4) 0.03460(10) Uani 1 1 d . . .
C1 C 0.8520(3) 0.22413(11) 0.6454(4) 0.0250(7) Uani 1 1 d . B .
C2 C 0.9928(3) 0.23593(11) 0.7611(4) 0.0286(8) Uani 1 1 d . . .
H2 H 1.0478 0.2108 0.8383 0.034 Uiso 1 1 calc R . .
C3 C 1.0523(3) 0.28254(12) 0.7655(4) 0.0325(8) Uani 1 1 d . . .
H3 H 1.1466 0.2895 0.8456 0.039 Uiso 1 1 calc R . .
C4 C 0.9738(4) 0.31935(12) 0.6522(4) 0.0325(8) Uani 1 1 d . . .
C5 C 0.8396(3) 0.30986(11) 0.5388(4) 0.0297(8) Uani 1 1 d . . .
H5 H 0.7881 0.3354 0.4609 0.036 Uiso 1 1 calc R . .
C6 C 0.7746(3) 0.26307(11) 0.5335(4) 0.0256(7) Uani 1 1 d . . .
C7 C 0.6314(3) 0.25620(12) 0.4065(4) 0.0289(7) Uani 1 1 d . . .
H7 H 0.5934 0.2822 0.3250 0.035 Uiso 1 1 calc R . .
C8 C 0.4158(3) 0.21429(14) 0.2459(4) 0.0416(9) Uani 1 1 d . . .
H8A H 0.3878 0.2479 0.1932 0.050 Uiso 1 1 calc R A 1
H8B H 0.3395 0.2024 0.2811 0.050 Uiso 1 1 calc R A 1
C9 C 0.4308(4) 0.17791(15) 0.1177(4) 0.0526(11) Uani 0.802(4) 1 d P B 1
H9A H 0.3456 0.1557 0.0768 0.063 Uiso 0.802(4) 1 calc PR B 1
H9B H 0.4291 0.1976 0.0193 0.063 Uiso 0.802(4) 1 calc PR B 1
C10 C 0.5610(6) 0.14566(19) 0.1777(5) 0.0460(14) Uani 0.802(4) 1 d PU B 1
H10C H 0.6453 0.1678 0.2023 0.055 Uiso 0.802(4) 1 calc PR B 1
H10D H 0.5551 0.1234 0.0829 0.055 Uiso 0.802(4) 1 calc PR B 1
C11 C 0.4604(4) 0.07788(16) 0.2807(5) 0.0360(11) Uani 0.802(4) 1 d PD B 1
H11D H 0.3726 0.0975 0.2555 0.054 Uiso 0.802(4) 1 calc PR B 1
H11E H 0.4743 0.0548 0.3749 0.054 Uiso 0.802(4) 1 calc PR B 1
H11F H 0.4520 0.0585 0.1802 0.054 Uiso 0.802(4) 1 calc PR B 1
C12 C 0.7200(5) 0.08601(18) 0.3666(5) 0.0426(13) Uani 0.802(4) 1 d PU B 1
H12C H 0.7993 0.1106 0.3935 0.051 Uiso 0.802(4) 1 calc PR B 1
H12D H 0.7120 0.0679 0.2627 0.051 Uiso 0.802(4) 1 calc PR B 1
C13 C 0.7620(4) 0.04740(13) 0.5139(5) 0.0442(9) Uani 0.802(4) 1 d P B 1
H13C H 0.6862 0.0214 0.4833 0.053 Uiso 0.802(4) 1 calc PR B 1
H13D H 0.8517 0.0305 0.5235 0.053 Uiso 0.802(4) 1 calc PR B 1
C14 C 0.7842(3) 0.06842(12) 0.6864(4) 0.0329(8) Uani 1 1 d . . .
H14A H 0.8101 0.0408 0.7707 0.040 Uiso 1 1 calc R B 1
H14B H 0.8640 0.0930 0.7228 0.040 Uiso 1 1 calc R B 1
C15 C 0.5748(3) 0.06978(11) 0.7405(4) 0.0236(7) Uani 1 1 d . . .
H15 H 0.6125 0.0393 0.7990 0.028 Uiso 1 1 calc R B .
C16 C 0.4364(3) 0.08480(10) 0.7307(3) 0.0183(6) Uani 1 1 d . B .
C17 C 0.3682(3) 0.05272(11) 0.8048(3) 0.0231(7) Uani 1 1 d . . .
H17 H 0.4155 0.0228 0.8594 0.028 Uiso 1 1 calc R B .
C18 C 0.2354(3) 0.06345(11) 0.8003(4) 0.0223(7) Uani 1 1 d . B .
C19 C 0.1667(3) 0.10748(11) 0.7265(4) 0.0257(7) Uani 1 1 d . . .
H19 H 0.0761 0.1157 0.7277 0.031 Uiso 1 1 calc R B .
C20 C 0.2298(3) 0.13916(11) 0.6518(4) 0.0258(7) Uani 1 1 d . B .
H20 H 0.1809 0.1692 0.6012 0.031 Uiso 1 1 calc R . .
C21 C 0.3652(3) 0.12930(10) 0.6462(4) 0.0213(7) Uani 1 1 d . . .
N1 N 0.5513(3) 0.21816(10) 0.3943(3) 0.0283(6) Uani 1 1 d . B .
N2 N 0.5889(3) 0.11354(11) 0.3296(4) 0.0390(7) Uani 1 1 d D . .
N3 N 0.6528(2) 0.09310(9) 0.6788(3) 0.0234(6) Uani 1 1 d . B .
Ni1 Ni 0.60203(4) 0.156389(14) 0.53866(5) 0.02299(11) Uani 1 1 d . B .
O1 O 0.8024(2) 0.17910(7) 0.6460(3) 0.0303(5) Uani 1 1 d . . .
O2 O 0.4166(2) 0.15972(7) 0.5665(2) 0.0252(5) Uani 1 1 d . B .
C9B C 0.4308(4) 0.17791(15) 0.1177(4) 0.0526(11) Uani 0.198(4) 1 d P B 2
H9B1 H 0.5013 0.1915 0.0757 0.063 Uiso 0.198(4) 1 calc PR B 2
H9B2 H 0.3373 0.1749 0.0198 0.063 Uiso 0.198(4) 1 calc PR B 2
C10B C 0.483(3) 0.1222(9) 0.200(3) 0.065(7) Uani 0.198(4) 1 d PU B 2
H10A H 0.4005 0.1075 0.2172 0.078 Uiso 0.198(4) 1 calc PR B 2
H10B H 0.4949 0.1020 0.1094 0.078 Uiso 0.198(4) 1 calc PR B 2
C11B C 0.7332(16) 0.1336(7) 0.303(2) 0.0360(11) Uani 0.198(4) 1 d PD B 2
H11A H 0.7513 0.1117 0.2222 0.054 Uiso 0.198(4) 1 calc PR B 2
H11B H 0.8162 0.1328 0.4123 0.054 Uiso 0.198(4) 1 calc PR B 2
H11C H 0.7173 0.1681 0.2598 0.054 Uiso 0.198(4) 1 calc PR B 2
C12B C 0.637(2) 0.0593(7) 0.384(2) 0.046(5) Uani 0.198(4) 1 d PU B 2
H12A H 0.5601 0.0433 0.4090 0.056 Uiso 0.198(4) 1 calc PR B 2
H12B H 0.6387 0.0420 0.2825 0.056 Uiso 0.198(4) 1 calc PR B 2
C13B C 0.7620(4) 0.04740(13) 0.5139(5) 0.0442(9) Uani 0.198(4) 1 d P B 2
H13A H 0.8420 0.0592 0.4851 0.053 Uiso 0.198(4) 1 calc PR B 2
H13B H 0.7688 0.0103 0.5230 0.053 Uiso 0.198(4) 1 calc PR B 2

loop_
_atom_site_aniso_label
_atom_site_aniso_U_11
_atom_site_aniso_U_22
_atom_site_aniso_U_33
_atom_site_aniso_U_23
_atom_site_aniso_U_13
_atom_site_aniso_U_12
Br1 0.0513(3) 0.0336(2) 0.0738(3) 0.00039(19) 0.0203(2) -0.01939(18)
Br2 0.02995(19) 0.0324(2) 0.0487(2) 0.01145(16) 0.02336(17) 0.00217(15)
C1 0.0254(18) 0.0268(19) 0.0275(19) -0.0043(14) 0.0154(15) -0.0043(14)
C2 0.0257(18) 0.0280(19) 0.0309(19) 0.0011(14) 0.0100(15) -0.0028(14)
C3 0.0264(19) 0.041(2) 0.032(2) -0.0099(16) 0.0129(16) -0.0119(16)
C4 0.040(2) 0.0269(19) 0.038(2) -0.0070(16) 0.0239(19) -0.0126(16)
C5 0.033(2) 0.0263(19) 0.0328(19) -0.0003(14) 0.0165(17) -0.0015(15)
C6 0.0302(19) 0.0267(18) 0.0242(18) -0.0023(13) 0.0153(15) -0.0038(14)
C7 0.033(2) 0.0296(19) 0.0279(19) 0.0090(14) 0.0159(16) 0.0048(15)
C8 0.025(2) 0.058(3) 0.033(2) 0.0106(18) 0.0037(17) -0.0093(17)
C9 0.060(3) 0.063(3) 0.025(2) -0.0009(19) 0.0072(19) -0.025(2)
C10 0.061(4) 0.051(3) 0.028(3) -0.012(2) 0.021(3) -0.022(3)
C11 0.037(3) 0.039(3) 0.033(3) -0.0126(19) 0.014(2) -0.014(2)
C12 0.041(3) 0.053(3) 0.042(3) -0.019(2) 0.025(2) -0.010(2)
C13 0.039(2) 0.040(2) 0.064(3) -0.0137(19) 0.031(2) -0.0004(17)
C14 0.0197(18) 0.0289(19) 0.054(2) 0.0004(15) 0.0183(17) 0.0007(13)
C15 0.0210(18) 0.0221(17) 0.0246(18) -0.0009(13) 0.0057(15) -0.0011(13)
C16 0.0179(16) 0.0188(16) 0.0185(17) -0.0025(12) 0.0076(13) -0.0010(12)
C17 0.0231(18) 0.0216(17) 0.0228(17) 0.0006(13) 0.0074(14) 0.0022(13)
C18 0.0232(18) 0.0244(18) 0.0218(17) 0.0014(13) 0.0116(14) -0.0024(13)
C19 0.0184(17) 0.0301(19) 0.0300(19) 0.0011(14) 0.0112(15) 0.0016(14)
C20 0.0185(17) 0.0271(18) 0.0295(19) 0.0048(14) 0.0073(15) 0.0053(13)
C21 0.0219(17) 0.0216(17) 0.0208(17) -0.0050(13) 0.0091(14) -0.0043(13)
N1 0.0216(15) 0.0351(17) 0.0267(15) -0.0012(12) 0.0079(12) -0.0040(12)
N2 0.054(2) 0.0368(18) 0.0329(19) -0.0084(14) 0.0241(17) -0.0108(15)
N3 0.0187(14) 0.0203(14) 0.0301(15) -0.0041(11) 0.0085(12) -0.0027(11)
Ni1 0.0220(2) 0.0245(2) 0.0243(2) -0.00318(17) 0.01102(18) -0.00477(16)
O1 0.0249(12) 0.0240(12) 0.0370(13) 0.0022(10) 0.0071(10) -0.0069(9)
O2 0.0235(12) 0.0255(12) 0.0295(12) 0.0054(9) 0.0136(10) 0.0004(9)
C9B 0.060(3) 0.063(3) 0.025(2) -0.0009(19) 0.0072(19) -0.025(2)
C10B 0.073(16) 0.084(17) 0.049(14) -0.047(12) 0.037(13) -0.051(14)
C11B 0.037(3) 0.039(3) 0.033(3) -0.0126(19) 0.014(2) -0.014(2)
C12B 0.052(13) 0.054(12) 0.048(12) -0.033(10) 0.036(11) -0.036(11)
C13B 0.039(2) 0.040(2) 0.064(3) -0.0137(19) 0.031(2) -0.0004(17)

loop_
_atom_type_symbol
_atom_type_description
_atom_type_scat_dispersion_real
_atom_type_scat_dispersion_imag
_atom_type_scat_source
C C 0.0033 0.0016 'International Tables Vol C Tables 4.2.6.8 and 6.1.1.4'
H H 0.0000 0.0000 'International Tables Vol C Tables 4.2.6.8 and 6.1.1.4'
Br Br -0.2901 2.4595 'International Tables Vol C Tables 4.2.6.8 and 6.1.1.4'
N N 0.0061 0.0033 'International Tables Vol C Tables 4.2.6.8 and 6.1.1.4'
Ni Ni 0.3393 1.1124 'International Tables Vol C Tables 4.2.6.8 and 6.1.1.4'
O O 0.0106 0.0060 'International Tables Vol C Tables 4.2.6.8 and 6.1.1.4'
Cl Cl 0.1484 0.1585 'International Tables Vol C Tables 4.2.6.8 and 6.1.1.4'

loop_
_geom_angle_atom_site_label_1
_geom_angle_atom_site_label_2
_geom_angle_atom_site_label_3
_geom_angle
O1 C1 C2 119.1(3)
O1 C1 C6 124.3(3)
C2 C1 C6 116.6(3)
C3 C2 C1 122.0(3)
C3 C2 H2 119.0
C1 C2 H2 119.0
C2 C3 C4 119.6(3)
C2 C3 H3 120.2
C4 C3 H3 120.2
C5 C4 C3 120.6(3)
C5 C4 Br1 119.7(2)
C3 C4 Br1 119.6(3)
C4 C5 C6 121.2(3)
C4 C5 H5 119.4
C6 C5 H5 119.4
C5 C6 C1 119.9(3)
C5 C6 C7 117.3(3)
C1 C6 C7 122.8(3)
N1 C7 C6 125.5(3)
N1 C7 H7 117.2
C6 C7 H7 117.2
N1 C8 C9 110.3(3)
N1 C8 H8A 109.6
C9 C8 H8A 109.6
N1 C8 H8B 109.6
C9 C8 H8B 109.6
H8A C8 H8B 108.1
C10 C9 C8 116.6(3)
C10 C9 H9A 108.1
C8 C9 H9A 108.1
C10 C9 H9B 108.1
C8 C9 H9B 108.1
H9A C9 H9B 107.3
C9 C10 N2 117.8(4)
C9 C10 H10C 107.9
N2 C10 H10C 107.9
C9 C10 H10D 107.9
N2 C10 H10D 107.9
H10C C10 H10D 107.2
N2 C11 H11D 109.5
N2 C11 H11E 109.5
N2 C11 H11F 109.5
N2 C12 C13 116.5(3)
N2 C12 H12C 108.2
C13 C12 H12C 108.2
N2 C12 H12D 108.2
C13 C12 H12D 108.2
H12C C12 H12D 107.3
C14 C13 C12 116.1(3)
C14 C13 H13C 108.3
C12 C13 H13C 108.3
C14 C13 H13D 108.3
C12 C13 H13D 108.3
H13C C13 H13D 107.4
N3 C14 C13 110.1(3)
N3 C14 H14A 109.6
C13 C14 H14A 109.6
N3 C14 H14B 109.6
C13 C14 H14B 109.6
H14A C14 H14B 108.2
N3 C15 C16 126.7(3)
N3 C15 H15 116.6
C16 C15 H15 116.6
C17 C16 C21 119.6(3)
C17 C16 C15 117.1(3)
C21 C16 C15 123.3(2)
C18 C17 C16 121.5(3)
C18 C17 H17 119.2
C16 C17 H17 119.2
C17 C18 C19 120.2(3)
C17 C18 Br2 119.0(2)
C19 C18 Br2 120.8(2)
C20 C19 C18 119.5(3)
C20 C19 H19 120.2
C18 C19 H19 120.2
C19 C20 C21 123.1(3)
C19 C20 H20 118.5
C21 C20 H20 118.5
O2 C21 C20 120.2(3)
O2 C21 C16 123.8(3)
C20 C21 C16 116.0(3)
C7 N1 C8 118.4(3)
C7 N1 Ni1 127.0(2)
C8 N1 Ni1 113.9(2)
C10B N2 C12 134.1(10)
C10B N2 C10 45.7(11)
C12 N2 C10 108.7(3)
C10B N2 C11 61.5(11)
C12 N2 C11 111.1(3)
C10 N2 C11 105.7(3)
C10B N2 C12B 120.8(13)
C12 N2 C12B 45.5(7)
C10 N2 C12B 136.9(7)
C11 N2 C12B 68.7(7)
C10B N2 C11B 108.5(13)
C12 N2 C11B 53.3(7)
C10 N2 C11B 64.3(7)
C11 N2 C11B 149.9(6)
C12B N2 C11B 98.6(10)
C10B N2 Ni1 114.5(10)
C12 N2 Ni1 110.6(3)
C10 N2 Ni1 111.5(2)
C11 N2 Ni1 109.2(2)
C12B N2 Ni1 110.4(7)
C11B N2 Ni1 100.7(6)
C15 N3 C14 118.0(2)
C15 N3 Ni1 126.9(2)
C14 N3 Ni1 114.36(18)
O1 Ni1 O2 141.42(8)
O1 Ni1 N1 90.11(9)
O2 Ni1 N1 90.91(9)
O1 Ni1 N3 90.29(9)
O2 Ni1 N3 89.67(9)
N1 Ni1 N3 178.50(10)
O1 Ni1 N2 105.69(11)
O2 Ni1 N2 112.87(10)
N1 Ni1 N2 90.06(11)
N3 Ni1 N2 88.44(11)
C1 O1 Ni1 127.75(19)
C21 O2 Ni1 129.43(18)
N2 C10B H10A 106.0
N2 C10B H10B 106.0
H10A C10B H10B 106.3
N2 C11B H11A 109.5
N2 C11B H11B 109.5
H11A C11B H11B 109.5
N2 C11B H11C 109.5
H11A C11B H11C 109.5
H11B C11B H11C 109.5
N2 C12B H12A 106.4
N2 C12B H12B 106.4
H12A C12B H12B 106.5

loop_
_geom_bond_atom_site_label_1
_geom_bond_atom_site_label_2
_geom_bond_distance
Br1 C4 1.906(3)
Br2 C18 1.904(3)
C1 O1 1.299(3)
C1 C2 1.414(4)
C1 C6 1.419(4)
C2 C3 1.372(4)
C2 H2 0.9500
C3 C4 1.387(5)
C3 H3 0.9500
C4 C5 1.348(4)
C5 C6 1.400(4)
C5 H5 0.9500
C6 C7 1.441(4)
C7 N1 1.276(4)
C7 H7 0.9500
C8 N1 1.461(4)
C8 C9 1.519(5)
C8 H8A 0.9900
C8 H8B 0.9900
C9 C10 1.486(6)
C9 H9A 0.9900
C9 H9B 0.9900
C10 N2 1.490(5)
C10 H10C 0.9900
C10 H10D 0.9900
C11 N2 1.531(5)
C11 H11D 0.9800
C11 H11E 0.9800
C11 H11F 0.9800
C12 N2 1.440(5)
C12 C13 1.552(6)
C12 H12C 0.9900
C12 H12D 0.9900
C13 C14 1.516(5)
C13 H13C 0.9900
C13 H13D 0.9900
C14 N3 1.466(4)
C14 H14A 0.9900
C14 H14B 0.9900
C15 N3 1.277(3)
C15 C16 1.432(4)
C15 H15 0.9500
C16 C17 1.402(4)
C16 C21 1.425(4)
C17 C18 1.366(4)
C17 H17 0.9500
C18 C19 1.380(4)
C19 C20 1.364(4)
C19 H19 0.9500
C20 C21 1.420(4)
C20 H20 0.9500
C21 O2 1.297(3)
N1 Ni1 1.998(3)
N2 C10B 1.23(2)
N2 C12B 1.53(2)
N2 C11B 1.659(13)
N2 Ni1 2.087(3)
N3 Ni1 2.013(2)
Ni1 O1 1.966(2)
Ni1 O2 1.9936(19)
C10B H10A 0.9900
C10B H10B 0.9900
C11B H11A 0.9800
C11B H11B 0.9800
C11B H11C 0.9800
C12B H12A 0.9900
C12B H12B 0.9900
